data_2203923
loop_
_publ_author_name
'Kirsop, Peter'
'Storey, John M. D.'
'Harrison, William T. A.'

_publ_section_title
;
 1-Allyloxy-2-bromo-3-(3-phenylallyloxy)benzene
;
_journal_issue 7
_journal_name_full 'Acta Crystallographica Section E'
_journal_page_first o1147
_journal_page_last o1148
_journal_paper_doi 10.1107/S1600536804013133
_journal_volume 60
_journal_year 2004
_chemical_formula_iupac 'C18 H17 Br O2'
_chemical_formula_moiety 'C18 H17 Br O2'
_chemical_formula_sum 'C18 H17 Br O2'
_chemical_formula_weight 345.23
_chemical_melting_point 354.0(10)
_chemical_name_systematic ?
_space_group_IT_number 14
_symmetry_cell_setting monoclinic
_symmetry_space_group_name_Hall '-P 2yn'
_symmetry_space_group_name_H-M 'P 1 21/n 1'
_atom_sites_solution_hydrogens geom
_atom_sites_solution_primary direct
_atom_sites_solution_secondary difmap
_audit_creation_method SHELXL-97
_cell_angle_alpha 90.00
_cell_angle_beta 95.1710(10)
_cell_angle_gamma 90.00
_cell_formula_units_Z 4
_cell_length_a 7.2956(4)
_cell_length_b 14.8719(8)
_cell_length_c 14.7849(7)
_cell_measurement_reflns_used 3898
_cell_measurement_temperature 293(2)
_cell_measurement_theta_max 23.29
_cell_measurement_theta_min 2.74
_cell_volume 1597.62(14)
_computing_cell_refinement 'SAINT (Bruker, 1999)'
_computing_data_collection 'SMART (Bruker, 1999)'
_computing_data_reduction SAINT
_computing_molecular_graphics 'ORTEP-3 (Farrugia, 1997)'
_computing_publication_material SHELXL97
_computing_structure_refinement SHELXL97
_computing_structure_solution 'SHELXS97 (Sheldrick, 1997)'
_diffrn_ambient_temperature 293(2)
_diffrn_measured_fraction_theta_full 1.000
_diffrn_measured_fraction_theta_max 1.000
_diffrn_measurement_device_type 'Bruker SMART1000 CCD'
_diffrn_measurement_method \w
_diffrn_radiation_monochromator graphite
_diffrn_radiation_source 'fine-focus sealed tube'
_diffrn_radiation_type MoK\a
_diffrn_radiation_wavelength 0.71073
_diffrn_reflns_av_R_equivalents 0.0252
_diffrn_reflns_av_sigmaI/netI 0.0276
_diffrn_reflns_limit_h_max 8
_diffrn_reflns_limit_h_min -8
_diffrn_reflns_limit_k_max 18
_diffrn_reflns_limit_k_min -18
_diffrn_reflns_limit_l_max 18
_diffrn_reflns_limit_l_min -17
_diffrn_reflns_number 11903
_diffrn_reflns_theta_full 26.00
_diffrn_reflns_theta_max 26.00
_diffrn_reflns_theta_min 1.95
_diffrn_standards_decay_% 0
_exptl_absorpt_coefficient_mu 2.574
_exptl_absorpt_correction_T_max 0.628
_exptl_absorpt_correction_T_min 0.362
_exptl_absorpt_correction_type multi-scan
_exptl_absorpt_process_details '(SADABS; Bruker, 1999)'
_exptl_crystal_colour colourless
_exptl_crystal_density_diffrn 1.435
_exptl_crystal_density_method 'not measured'
_exptl_crystal_description slab
_exptl_crystal_F_000 704
_exptl_crystal_size_max 0.47
_exptl_crystal_size_mid 0.32
_exptl_crystal_size_min 0.18
_refine_diff_density_max 0.312
_refine_diff_density_min -0.346
_refine_ls_extinction_method none
_refine_ls_goodness_of_fit_ref 1.060
_refine_ls_hydrogen_treatment constr
_refine_ls_matrix_type full
_refine_ls_number_parameters 190
_refine_ls_number_reflns 3131
_refine_ls_number_restraints 0
_refine_ls_restrained_S_all 1.060
_refine_ls_R_factor_all 0.0641
_refine_ls_R_factor_gt 0.0407
_refine_ls_shift/su_max 0.000
_refine_ls_shift/su_mean 0.000
_refine_ls_structure_factor_coef Fsqd
_refine_ls_weighting_details 'calc w = 1/[\s^2^(Fo^2^)+(0.0580P)^2^+0.1552P] where P = (Fo^2^+2Fc^2^)/3'
_refine_ls_weighting_scheme calc
_refine_ls_wR_factor_gt 0.1055
_refine_ls_wR_factor_ref 0.1113
_reflns_number_gt 2142
_reflns_number_total 3131
_reflns_threshold_expression I>2\s(I)
_cod_data_source_file na6336.cif
_cod_data_source_block I
_cod_depositor_comments
;
The following automatic conversions were performed:

'_chemical_melting_point' value '353-355 K' was changed to
'354.0(10)' - the average value was taken and precision was
estimated.

Automatic conversion script
Id: cif_fix_values 1646 2011-03-28 12:23:43Z adriana 

The following automatic conversions were performed:

'_chemical_melting_point' value '353-355 K' was changed to
'354.0(10)' - the average value was taken and precision was
estimated.

Automatic conversion script
Id: cif_fix_values 1715 2011-07-08 13:25:40Z adriana 
;
_cod_original_sg_symbol_H-M 'P 21/n'
_cod_database_code 2203923
_cod_database_fobs_code 2203923

loop_
_symmetry_equiv_pos_as_xyz
'x, y, z'
'-x+1/2, y+1/2, -z+1/2'
'-x, -y, -z'
'x-1/2, -y-1/2, z-1/2'

loop_
_atom_site_label
_atom_site_fract_x
_atom_site_fract_y
_atom_site_fract_z
_atom_site_U_iso_or_equiv
_atom_site_adp_type
_atom_site_calc_flag
_atom_site_refinement_flags
_atom_site_occupancy
_atom_site_type_symbol
C1 0.7164(6) 0.9837(4) 0.4453(3) 0.1019(14) Uani d . 1 C
H1A 0.5955 0.9901 0.4204 0.122 Uiso calc R 1 H
H1B 0.7707 1.0283 0.4828 0.122 Uiso calc R 1 H
C2 0.8077(6) 0.9138(4) 0.4283(3) 0.0988(14) Uani d . 1 C
H2 0.9279 0.9109 0.4550 0.119 Uiso calc R 1 H
C3 0.7445(5) 0.8372(3) 0.3711(3) 0.0866(11) Uani d . 1 C
H3A 0.8176 0.8325 0.3197 0.104 Uiso calc R 1 H
H3B 0.7581 0.7819 0.4058 0.104 Uiso calc R 1 H
C4 0.4709(5) 0.7921(2) 0.2806(2) 0.0655(9) Uani d . 1 C
C5 0.5451(6) 0.7111(2) 0.2545(3) 0.0843(11) Uani d . 1 C
H5 0.6620 0.6936 0.2782 0.101 Uiso calc R 1 H
C6 0.4451(6) 0.6577(2) 0.1939(3) 0.0904(13) Uani d . 1 C
H6 0.4964 0.6036 0.1772 0.109 Uiso calc R 1 H
C7 0.2716(5) 0.6796(2) 0.1561(3) 0.0813(11) Uani d . 1 C
H7 0.2073 0.6415 0.1147 0.098 Uiso calc R 1 H
C8 0.1952(5) 0.7604(2) 0.1815(2) 0.0651(9) Uani d . 1 C
C9 0.2946(4) 0.81529(19) 0.2437(2) 0.0599(8) Uani d . 1 C
C10 -0.0783(6) 0.7392(2) 0.0806(3) 0.0902(11) Uani d . 1 C
H10A -0.1080 0.6809 0.1050 0.108 Uiso calc R 1 H
H10B -0.0082 0.7298 0.0287 0.108 Uiso calc R 1 H
C11 -0.2497(5) 0.7898(2) 0.0529(3) 0.0787(10) Uani d . 1 C
H11 -0.3270 0.8030 0.0978 0.094 Uiso calc R 1 H
C12 -0.3003(6) 0.8172(3) -0.0290(3) 0.0832(11) Uani d . 1 C
H12 -0.2236 0.8021 -0.0736 0.100 Uiso calc R 1 H
C13 -0.4657(5) 0.8693(2) -0.0587(2) 0.0714(9) Uani d . 1 C
C14 -0.6087(5) 0.8823(2) -0.0051(3) 0.0759(10) Uani d . 1 C
H14 -0.6035 0.8551 0.0517 0.091 Uiso calc R 1 H
C15 -0.7564(6) 0.9336(3) -0.0329(3) 0.0943(12) Uani d . 1 C
H15 -0.8512 0.9407 0.0045 0.113 Uiso calc R 1 H
C16 -0.7669(7) 0.9751(3) -0.1160(4) 0.1047(14) Uani d . 1 C
H16 -0.8677 1.0109 -0.1348 0.126 Uiso calc R 1 H
C17 -0.6283(9) 0.9635(4) -0.1706(3) 0.1101(17) Uani d . 1 C
H17 -0.6344 0.9915 -0.2271 0.132 Uiso calc R 1 H
C18 -0.4786(7) 0.9101(3) -0.1426(3) 0.0964(14) Uani d . 1 C
H18 -0.3856 0.9018 -0.1809 0.116 Uiso calc R 1 H
O1 0.5548(3) 0.85114(16) 0.33997(17) 0.0765(7) Uani d . 1 O
O2 0.0263(3) 0.79109(15) 0.14831(17) 0.0765(7) Uani d . 1 O
Br1 0.19441(5) 0.92522(2) 0.27726(3) 0.08017(19) Uani d . 1 Br

loop_
_atom_site_aniso_label
_atom_site_aniso_U_11
_atom_site_aniso_U_22
_atom_site_aniso_U_33
_atom_site_aniso_U_12
_atom_site_aniso_U_13
_atom_site_aniso_U_23
C1 0.091(3) 0.132(4) 0.080(3) -0.007(3) -0.005(2) 0.003(3)
C2 0.066(3) 0.145(5) 0.084(3) 0.005(3) -0.002(2) 0.021(3)
C3 0.064(2) 0.100(3) 0.096(3) 0.020(2) 0.012(2) 0.030(3)
C4 0.063(2) 0.0543(18) 0.084(2) 0.0068(15) 0.0306(18) 0.0191(18)
C5 0.080(2) 0.056(2) 0.123(3) 0.0145(18) 0.041(2) 0.023(2)
C6 0.104(3) 0.0459(19) 0.129(4) 0.013(2) 0.054(3) 0.007(2)
C7 0.094(3) 0.0520(19) 0.103(3) -0.0017(18) 0.038(2) -0.0010(19)
C8 0.071(2) 0.0481(17) 0.080(2) 0.0007(15) 0.0282(19) 0.0050(17)
C9 0.065(2) 0.0443(16) 0.074(2) 0.0052(14) 0.0266(18) 0.0068(15)
C10 0.092(3) 0.071(2) 0.108(3) -0.011(2) 0.012(2) -0.021(2)
C11 0.084(3) 0.071(2) 0.083(3) -0.0210(19) 0.019(2) -0.020(2)
C12 0.093(3) 0.088(3) 0.073(3) -0.030(2) 0.027(2) -0.029(2)
C13 0.084(3) 0.071(2) 0.060(2) -0.0312(18) 0.012(2) -0.0142(18)
C14 0.089(3) 0.079(2) 0.060(2) -0.021(2) 0.012(2) -0.0101(19)
C15 0.092(3) 0.097(3) 0.094(3) -0.016(2) 0.006(3) -0.021(3)
C16 0.115(4) 0.085(3) 0.106(4) -0.020(3) -0.034(3) -0.018(3)
C17 0.147(5) 0.112(4) 0.065(3) -0.056(4) -0.025(3) 0.004(3)
C18 0.113(4) 0.115(4) 0.062(3) -0.051(3) 0.012(2) -0.016(2)
O1 0.0589(14) 0.0716(15) 0.0984(18) 0.0117(11) 0.0044(13) 0.0088(14)
O2 0.0765(16) 0.0618(14) 0.0917(17) -0.0025(12) 0.0096(13) -0.0180(13)
Br1 0.0675(3) 0.0665(2) 0.1065(3) 0.01149(16) 0.0076(2) -0.0170(2)

loop_
_atom_type_symbol
_atom_type_description
_atom_type_scat_dispersion_real
_atom_type_scat_dispersion_imag
_atom_type_scat_source
C C 0.0033 0.0016 'International Tables Vol C Tables 4.2.6.8 and 6.1.1.4'
H H 0.0000 0.0000 'International Tables Vol C Tables 4.2.6.8 and 6.1.1.4'
O O 0.0106 0.0060 'International Tables Vol C Tables 4.2.6.8 and 6.1.1.4'
Br Br -0.2901 2.4595 'International Tables Vol C Tables 4.2.6.8 and 6.1.1.4'

loop_
_geom_angle_atom_site_label_1
_geom_angle_atom_site_label_2
_geom_angle_atom_site_label_3
_geom_angle
C2 C1 H1A 120.0
C2 C1 H1B 120.0
H1A C1 H1B 120.0
C1 C2 C3 127.3(4)
C1 C2 H2 116.4
C3 C2 H2 116.4
O1 C3 C2 108.5(3)
O1 C3 H3A 110.0
C2 C3 H3A 110.0
O1 C3 H3B 110.0
C2 C3 H3B 110.0
H3A C3 H3B 108.4
O1 C4 C5 125.5(3)
O1 C4 C9 116.2(3)
C5 C4 C9 118.3(4)
C6 C5 C4 119.4(4)
C6 C5 H5 120.3
C4 C5 H5 120.3
C5 C6 C7 123.3(3)
C5 C6 H6 118.3
C7 C6 H6 118.3
C6 C7 C8 118.1(4)
C6 C7 H7 120.9
C8 C7 H7 120.9
O2 C8 C9 116.3(3)
O2 C8 C7 124.3(3)
C9 C8 C7 119.4(3)
C8 C9 C4 121.5(3)
C8 C9 Br1 119.8(2)
C4 C9 Br1 118.7(3)
O2 C10 C11 107.6(3)
O2 C10 H10A 110.2
C11 C10 H10A 110.2
O2 C10 H10B 110.2
C11 C10 H10B 110.2
H10A C10 H10B 108.5
C12 C11 C10 125.3(4)
C12 C11 H11 117.4
C10 C11 H11 117.4
C11 C12 C13 127.0(4)
C11 C12 H12 116.5
C13 C12 H12 116.5
C18 C13 C14 117.5(4)
C18 C13 C12 119.4(4)
C14 C13 C12 123.1(4)
C15 C14 C13 121.8(4)
C15 C14 H14 119.1
C13 C14 H14 119.1
C14 C15 C16 120.3(5)
C14 C15 H15 119.8
C16 C15 H15 119.8
C17 C16 C15 119.3(5)
C17 C16 H16 120.3
C15 C16 H16 120.3
C16 C17 C18 120.3(4)
C16 C17 H17 119.9
C18 C17 H17 119.9
C13 C18 C17 120.7(5)
C13 C18 H18 119.6
C17 C18 H18 119.6
C4 O1 C3 118.9(3)
C8 O2 C10 118.6(3)

loop_
_geom_bond_atom_site_label_1
_geom_bond_atom_site_label_2
_geom_bond_distance
C1 C2 1.271(6)
C1 H1A 0.9300
C1 H1B 0.9300
C2 C3 1.467(6)
C2 H2 0.9300
C3 O1 1.434(4)
C3 H3A 0.9700
C3 H3B 0.9700
C4 O1 1.348(4)
C4 C5 1.390(5)
C4 C9 1.395(4)
C5 C6 1.358(6)
C5 H5 0.9300
C6 C7 1.376(5)
C6 H6 0.9300
C7 C8 1.389(4)
C7 H7 0.9300
C8 O2 1.363(4)
C8 C9 1.385(5)
C9 Br1 1.875(3)
C10 O2 1.430(4)
C10 C11 1.485(5)
C10 H10A 0.9700
C10 H10B 0.9700
C11 C12 1.298(5)
C11 H11 0.9300
C12 C13 1.468(6)
C12 H12 0.9300
C13 C18 1.377(5)
C13 C14 1.380(5)
C14 C15 1.353(6)
C14 H14 0.9300
C15 C16 1.371(6)
C15 H15 0.9300
C16 C17 1.361(7)
C16 H16 0.9300
C17 C18 1.383(7)
C17 H17 0.9300
C18 H18 0.9300

loop_
_geom_hbond_atom_site_label_D
_geom_hbond_atom_site_label_H
_geom_hbond_atom_site_label_A
_geom_hbond_distance_DH
_geom_hbond_distance_HA
_geom_hbond_distance_DA
_geom_hbond_angle_DHA
C1 H1A O1 0.93 2.39 2.715(5) 100

loop_
_geom_torsion_atom_site_label_1
_geom_torsion_atom_site_label_2
_geom_torsion_atom_site_label_3
_geom_torsion_atom_site_label_4
_geom_torsion
C1 C2 C3 O1 -3.0(6)
O1 C4 C5 C6 179.9(3)
C9 C4 C5 C6 0.4(5)
C4 C5 C6 C7 0.2(6)
C5 C6 C7 C8 -0.2(6)
C6 C7 C8 O2 178.9(3)
C6 C7 C8 C9 -0.3(5)
O2 C8 C9 C4 -178.3(3)
C7 C8 C9 C4 0.9(5)
O2 C8 C9 Br1 -0.2(4)
C7 C8 C9 Br1 179.1(2)
O1 C4 C9 C8 179.5(3)
C5 C4 C9 C8 -1.0(5)
O1 C4 C9 Br1 1.3(4)
C5 C4 C9 Br1 -179.1(2)
O2 C10 C11 C12 120.8(4)
C10 C11 C12 C13 -178.3(3)
C11 C12 C13 C18 165.4(4)
C11 C12 C13 C14 -12.4(6)
C18 C13 C14 C15 -0.4(5)
C12 C13 C14 C15 177.4(3)
C13 C14 C15 C16 -0.6(6)
C14 C15 C16 C17 0.7(6)
C15 C16 C17 C18 0.1(6)
C14 C13 C18 C17 1.2(5)
C12 C13 C18 C17 -176.7(3)
C16 C17 C18 C13 -1.1(6)
C5 C4 O1 C3 8.6(5)
C9 C4 O1 C3 -171.9(3)
C2 C3 O1 C4 175.2(3)
C9 C8 O2 C10 177.0(3)
C7 C8 O2 C10 -2.2(5)
C11 C10 O2 C8 -176.8(3)

loop_
_cod_related_entry_id
_cod_related_entry_database
_cod_related_entry_code
1 ChemSpider 21174163
